data_4060055
loop_
_publ_author_name
'Jinzhu Chen'
'Zhengkun Yu'
'Zhaoyan Zheng'
'Kaichun Gu'
'Sizhong Wu'
'Fanlong Zeng'
'Weiqiang Tan'
'Xiaowei Wu'
'Wenjing Xiao'

_publ_section_title
;
 Chemoselective Stepwise Demetalation of Unusually Stable Fischer
 Biscarbene Complexes by Domino [4+2]/[2+2] Cycloaddition of
 2-Isopropenyl-2-oxazoline to 1-Alkynyl Fischer Carbene Complexes of
 Chromium and Tungsten
;
_journal_name_full Organometallics
_journal_page_first 302
_journal_page_last 308
_journal_paper_doi 10.1021/om049213d
_journal_volume 24
_journal_year 2005
_chemical_formula_sum 'C33 H29 N O9 W'
_chemical_formula_weight 767.42
_chemical_name_systematic
; 
 ? 
;
_space_group_IT_number 4
_symmetry_cell_setting monoclinic
_symmetry_space_group_name_Hall 'P 2yb'
_symmetry_space_group_name_H-M 'P 1 21 1'
_atom_sites_solution_hydrogens geom
_atom_sites_solution_primary direct
_atom_sites_solution_secondary difmap
_audit_creation_method SHELXL-97
_cell_angle_alpha 90.00
_cell_angle_beta 113.103(2)
_cell_angle_gamma 90.00
_cell_formula_units_Z 2
_cell_length_a 11.1571(9)
_cell_length_b 13.6990(11)
_cell_length_c 11.3873(10)
_cell_measurement_reflns_used 1630
_cell_measurement_temperature 293(2)
_cell_measurement_theta_max 36.299
_cell_measurement_theta_min 4.896
_cell_volume 1600.9(2)
_computing_cell_refinement 'Bruker SMART'
_computing_data_collection 'Bruker SMART'
_computing_data_reduction 'Bruker SHELXTL'
_computing_molecular_graphics 'Bruker SHELXTL'
_computing_publication_material 'Bruker SHELXTL'
_computing_structure_refinement 'SHELXL-97 (Sheldrick, 1997)'
_computing_structure_solution 'SHELXS-97 (Sheldrick, 1990)'
_diffrn_ambient_temperature 293(2)
_diffrn_measured_fraction_theta_full 0.998
_diffrn_measured_fraction_theta_max 0.998
_diffrn_measurement_device_type 'CCD area detector'
_diffrn_measurement_method 'phi and omega scans'
_diffrn_radiation_monochromator graphite
_diffrn_radiation_source 'fine-focus sealed tube'
_diffrn_radiation_type MoK\a
_diffrn_radiation_wavelength 0.71073
_diffrn_reflns_av_R_equivalents 0.0674
_diffrn_reflns_av_sigmaI/netI 0.1395
_diffrn_reflns_limit_h_max 14
_diffrn_reflns_limit_h_min -10
_diffrn_reflns_limit_k_max 17
_diffrn_reflns_limit_k_min -14
_diffrn_reflns_limit_l_max 12
_diffrn_reflns_limit_l_min -14
_diffrn_reflns_number 9521
_diffrn_reflns_theta_full 27.00
_diffrn_reflns_theta_max 27.00
_diffrn_reflns_theta_min 1.94
_exptl_absorpt_coefficient_mu 3.662
_exptl_absorpt_correction_T_max 1.00000
_exptl_absorpt_correction_T_min 0.73228
_exptl_absorpt_correction_type empirical
_exptl_crystal_colour red
_exptl_crystal_density_diffrn 1.592
_exptl_crystal_density_method 'not measured'
_exptl_crystal_F_000 760
_exptl_crystal_size_max 0.275
_exptl_crystal_size_mid 0.166
_exptl_crystal_size_min 0.123
_refine_diff_density_max 1.632
_refine_diff_density_min -0.690
_refine_diff_density_rms 0.138
_refine_ls_abs_structure_details 'Flack H D (1983), Acta Cryst. A39, 876-881'
_refine_ls_abs_structure_Flack -4(10)
_refine_ls_extinction_method none
_refine_ls_goodness_of_fit_ref 0.912
_refine_ls_hydrogen_treatment mixed
_refine_ls_matrix_type full
_refine_ls_number_parameters 386
_refine_ls_number_reflns 6185
_refine_ls_number_restraints 14
_refine_ls_restrained_S_all 0.913
_refine_ls_R_factor_all 0.0804
_refine_ls_R_factor_gt 0.0519
_refine_ls_shift/su_max 0.096
_refine_ls_shift/su_mean 0.041
_refine_ls_structure_factor_coef Fsqd
_refine_ls_weighting_details 'calc w=1/[\s^2^(Fo^2^)+(0.0841P)^2^+0.0000P] where P=(Fo^2^+2Fc^2^)/3'
_refine_ls_weighting_scheme calc
_refine_ls_wR_factor_gt 0.1181
_refine_ls_wR_factor_ref 0.1752
_reflns_number_gt 3911
_reflns_number_total 6185
_reflns_threshold_expression >2sigma(I)
_cod_depositor_comments
;
The following automatic conversions were performed:
'_symmetry_cell_setting' value 'Monoclinic' changed to 'monoclinic'
according to '/home/saulius/struct/CIF-dictionaries/cif_core.dic'
dictionary named 'cif_core.dic' version 2.4.1 from 2010-06-29.

Automatic conversion script
Id: cif_fix_enum 1527 2010-12-29 10:47:43Z saulius 
;
_cod_original_sg_symbol_H-M P2(1)
_cod_database_code 4060055

loop_
_symmetry_equiv_pos_as_xyz
'x, y, z'
'-x, y+1/2, -z'

loop_
_atom_site_label
_atom_site_type_symbol
_atom_site_fract_x
_atom_site_fract_y
_atom_site_fract_z
_atom_site_U_iso_or_equiv
_atom_site_adp_type
_atom_site_occupancy
_atom_site_symmetry_multiplicity
_atom_site_calc_flag
_atom_site_refinement_flags
W W 0.62178(5) 0.75714(10) -0.05892(5) 0.0458(2) Uani 1 1 d .
O1 O 0.8634(13) 0.7822(14) -0.1411(15) 0.094(7) Uani 1 1 d .
O2 O 0.6845(16) 0.5279(11) -0.0236(13) 0.086(4) Uani 1 1 d .
O3 O 0.4773(16) 0.7029(12) -0.3514(14) 0.100(5) Uani 1 1 d .
O4 O 0.3404(14) 0.7196(18) -0.0658(18) 0.150(13) Uani 1 1 d .
O5 O 0.5456(16) 0.9816(11) -0.119(2) 0.113(6) Uani 1 1 d .
O6 O 0.7085(8) 0.7592(16) 0.2476(8) 0.049(2) Uani 1 1 d .
O7 O 1.0398(10) 1.1080(8) 0.3804(11) 0.053(3) Uani 1 1 d .
O8 O 1.2365(14) 0.8566(12) 0.6084(13) 0.088(5) Uani 1 1 d .
O9 O 1.0791(12) 0.9574(13) 0.6111(12) 0.075(5) Uani 1 1 d .
N1 N 0.8660(13) 1.0102(10) 0.3472(17) 0.057(5) Uani 1 1 d .
C1 C 0.7837(19) 0.779(2) -0.1015(18) 0.080(9) Uani 1 1 d .
C2 C 0.669(2) 0.6108(16) -0.0215(17) 0.062(5) Uani 1 1 d .
C3 C 0.5277(18) 0.7207(15) -0.249(2) 0.075(7) Uani 1 1 d .
C4 C 0.4426(19) 0.7315(18) -0.0564(19) 0.077(9) Uani 1 1 d .
C5 C 0.5706(18) 0.8982(11) -0.0984(18) 0.054(4) Uani 1 1 d .
C6 C 0.7160(14) 0.8019(10) 0.1461(15) 0.040(4) Uani 1 1 d .
C7 C 0.7894(13) 0.8888(12) 0.1964(15) 0.046(4) Uani 1 1 d .
C8 C 0.8668(15) 0.9405(13) 0.1325(17) 0.053(4) Uani 1 1 d .
H8A H 0.8749 0.8975 0.0683 0.064 Uiso 1 1 calc R
H8B H 0.8187 0.9978 0.0890 0.064 Uiso 1 1 calc R
C9 C 0.9966(15) 0.9707(11) 0.2190(13) 0.038(3) Uani 1 1 d .
C10 C 1.0879(13) 0.8878(10) 0.3076(13) 0.034(3) Uani 1 1 d .
C11 C 1.0885(13) 0.9262(11) 0.4178(13) 0.037(3) Uani 1 1 d .
C12 C 0.9975(15) 1.0108(11) 0.3470(16) 0.047(4) Uani 1 1 d .
C13 C 0.957(2) 1.1713(15) 0.417(2) 0.087(7) Uani 1 1 d .
H13A H 0.9220 1.2240 0.3558 0.105 Uiso 1 1 calc R
H13B H 1.0027 1.1981 0.5014 0.105 Uiso 1 1 calc R
C14 C 0.853(2) 1.0992(17) 0.412(3) 0.060(8) Uani 1 1 d .
H14A H 0.8625 1.0836 0.4986 0.072 Uiso 1 1 calc R
H14B H 0.7679 1.1276 0.3675 0.072 Uiso 1 1 calc R
C15 C 0.7815(13) 0.9402(12) 0.2976(14) 0.045(4) Uani 1 1 d .
C16 C 0.6812(14) 0.9291(13) 0.3546(15) 0.054(5) Uani 1 1 d D
C17 C 0.7171(16) 0.9132(13) 0.4806(14) 0.055(5) Uani 1 1 d D
H17 H 0.8046 0.9084 0.5348 0.066 Uiso 1 1 calc R
C18 C 0.6196(19) 0.9042(19) 0.527(2) 0.107(8) Uiso 1 1 d D
H18 H 0.6434 0.8969 0.6147 0.128 Uiso 1 1 calc R
C19 C 0.4875(18) 0.9058(15) 0.4480(19) 0.080(7) Uani 1 1 d D
H19 H 0.4241 0.8927 0.4798 0.095 Uiso 1 1 calc R
C20 C 0.4548(17) 0.9271(11) 0.3235(19) 0.059(5) Uani 1 1 d D
H20 H 0.3678 0.9359 0.2698 0.070 Uiso 1 1 calc R
C21 C 0.5494(13) 0.9355(11) 0.2768(15) 0.051(4) Uani 1 1 d D
H21 H 0.5251 0.9460 0.1898 0.061 Uiso 1 1 calc R
C22 C 1.1444(14) 0.8061(11) 0.2770(15) 0.049(4) Uani 1 1 d D
C23 C 1.2326(14) 0.7480(16) 0.3678(15) 0.078(7) Uani 1 1 d D
H23 H 1.2584 0.7647 0.4534 0.094 Uiso 1 1 calc R
C24 C 1.2852(19) 0.6644(13) 0.3362(19) 0.073(6) Uani 1 1 d D
H24 H 1.3378 0.6221 0.3993 0.087 Uiso 1 1 calc R
C25 C 1.257(2) 0.6461(15) 0.210(2) 0.101(10) Uani 1 1 d D
H25 H 1.2916 0.5913 0.1860 0.121 Uiso 1 1 calc R
C26 C 1.177(2) 0.7108(15) 0.117(2) 0.084(7) Uani 1 1 d D
H26 H 1.1650 0.7017 0.0321 0.100 Uiso 1 1 calc R
C27 C 1.1155(19) 0.7868(12) 0.1474(15) 0.064(7) Uani 1 1 d D
H27 H 1.0557 0.8251 0.0838 0.076 Uiso 1 1 calc R
C28 C 1.0664(18) 1.0412(17) 0.155(2) 0.090(8) Uani 1 1 d .
H28A H 1.0090 1.0941 0.1137 0.135 Uiso 1 1 calc R
H28B H 1.0877 1.0055 0.0933 0.135 Uiso 1 1 calc R
H28C H 1.1447 1.0666 0.2197 0.135 Uiso 1 1 calc R
C29 C 0.6170(18) 0.6785(13) 0.2308(18) 0.065(5) Uani 1 1 d .
H29A H 0.6294 0.6294 0.1752 0.077 Uiso 1 1 calc R
H29B H 0.5282 0.7024 0.1913 0.077 Uiso 1 1 calc R
C30 C 0.639(2) 0.6342(16) 0.3583(19) 0.072(6) Uani 1 1 d .
H30A H 0.6390 0.6847 0.4166 0.108 Uiso 1 1 calc R
H30B H 0.7222 0.6015 0.3909 0.108 Uiso 1 1 calc R
H30C H 0.5715 0.5880 0.3488 0.108 Uiso 1 1 calc R
C31 C 1.145(2) 0.9100(16) 0.552(2) 0.041(5) Uani 1 1 d .
C32 C 1.125(2) 0.9402(18) 0.755(2) 0.089(7) Uiso 1 1 d D
H32A H 1.1281 0.8710 0.7733 0.107 Uiso 1 1 calc R
H32B H 1.2113 0.9678 0.7997 0.107 Uiso 1 1 calc R
C33 C 1.027(4) 0.991(3) 0.792(4) 0.128(17) Uiso 0.70 1 d PD
H33A H 1.0528 0.9866 0.8825 0.143 Uiso 1 1 calc R
H33B H 0.9434 0.9599 0.7499 0.143 Uiso 1 1 calc R
H33C H 1.0208 1.0580 0.7666 0.143 Uiso 1 1 calc R

loop_
_atom_site_aniso_label
_atom_site_aniso_U_11
_atom_site_aniso_U_22
_atom_site_aniso_U_33
_atom_site_aniso_U_23
_atom_site_aniso_U_13
_atom_site_aniso_U_12
W 0.0381(3) 0.0485(3) 0.0408(3) 0.0023(7) 0.0048(2) 0.0002(6)
O1 0.071(8) 0.12(2) 0.105(11) 0.014(10) 0.051(8) 0.011(9)
O2 0.108(12) 0.072(11) 0.060(9) -0.006(8) 0.012(8) 0.002(9)
O3 0.100(11) 0.125(13) 0.042(9) -0.006(8) -0.008(8) -0.009(9)
O4 0.058(9) 0.27(4) 0.126(15) -0.004(15) 0.035(9) -0.056(14)
O5 0.074(11) 0.055(10) 0.192(19) 0.019(11) 0.036(12) 0.010(8)
O6 0.046(5) 0.047(5) 0.047(5) -0.002(13) 0.010(4) 0.011(12)
O7 0.050(7) 0.035(6) 0.072(8) -0.011(6) 0.023(6) -0.011(5)
O8 0.078(10) 0.112(12) 0.058(9) -0.001(8) 0.010(8) 0.036(9)
O9 0.051(8) 0.139(15) 0.041(8) -0.002(8) 0.027(7) 0.016(9)
N1 0.025(7) 0.042(8) 0.097(13) -0.032(8) 0.016(7) -0.003(6)
C1 0.064(11) 0.10(3) 0.063(11) 0.038(13) 0.008(9) 0.000(12)
C2 0.064(12) 0.059(13) 0.046(11) -0.043(10) 0.002(9) -0.017(10)
C3 0.055(10) 0.11(2) 0.059(13) 0.010(11) 0.021(9) 0.001(11)
C4 0.060(11) 0.10(3) 0.074(12) 0.005(12) 0.028(9) -0.017(12)
C5 0.056(11) 0.024(9) 0.072(12) 0.010(8) 0.016(10) -0.002(8)
C6 0.042(8) 0.027(7) 0.044(9) 0.003(6) 0.010(7) 0.001(6)
C7 0.028(7) 0.055(10) 0.051(10) 0.020(8) 0.008(7) 0.006(7)
C8 0.038(8) 0.054(10) 0.064(12) 0.017(9) 0.017(8) 0.000(8)
C9 0.056(9) 0.032(8) 0.018(7) -0.008(6) 0.007(6) -0.012(7)
C10 0.040(8) 0.029(7) 0.029(8) -0.005(6) 0.012(6) -0.008(6)
C11 0.028(7) 0.039(8) 0.036(8) -0.013(6) 0.003(6) -0.012(6)
C12 0.043(9) 0.038(9) 0.059(11) -0.033(8) 0.018(8) -0.022(7)
C13 0.075(14) 0.059(13) 0.13(2) -0.031(13) 0.040(14) -0.004(11)
C14 0.052(14) 0.057(15) 0.073(18) -0.016(12) 0.028(13) -0.010(12)
C15 0.029(7) 0.068(11) 0.035(9) -0.017(8) 0.010(6) -0.018(7)
C16 0.033(9) 0.052(11) 0.077(14) -0.040(10) 0.023(9) -0.020(8)
C17 0.057(10) 0.081(13) 0.034(9) -0.017(9) 0.025(8) -0.008(10)
C19 0.061(13) 0.083(15) 0.11(2) -0.019(14) 0.055(13) -0.002(11)
C20 0.053(10) 0.031(9) 0.093(15) 0.004(9) 0.029(10) 0.002(8)
C21 0.048(9) 0.046(10) 0.045(10) 0.015(8) 0.003(8) 0.021(8)
C22 0.031(8) 0.053(10) 0.069(12) 0.009(8) 0.026(8) -0.006(7)
C23 0.052(9) 0.134(19) 0.050(9) 0.01(2) 0.021(8) -0.040(19)
C24 0.071(13) 0.040(10) 0.116(19) -0.011(11) 0.047(13) 0.015(9)
C25 0.067(14) 0.093(17) 0.14(2) -0.098(18) 0.032(15) -0.016(13)
C26 0.079(16) 0.102(18) 0.072(16) -0.036(12) 0.032(13) 0.002(13)
C27 0.068(12) 0.08(2) 0.038(10) -0.006(8) 0.011(9) 0.009(10)
C28 0.047(11) 0.14(2) 0.080(16) 0.017(14) 0.023(10) -0.052(13)
C29 0.063(11) 0.057(11) 0.070(13) -0.001(9) 0.022(10) -0.026(9)
C30 0.069(14) 0.073(15) 0.062(13) 0.040(12) 0.014(11) 0.009(12)
C31 0.052(12) 0.036(11) 0.039(11) -0.006(8) 0.022(9) -0.010(9)

loop_
_atom_type_symbol
_atom_type_description
_atom_type_scat_dispersion_real
_atom_type_scat_dispersion_imag
_atom_type_scat_source
C C 0.0033 0.0016 'International Tables Vol C Tables 4.2.6.8 and 6.1.1.4'
H H 0.0000 0.0000 'International Tables Vol C Tables 4.2.6.8 and 6.1.1.4'
N N 0.0061 0.0033 'International Tables Vol C Tables 4.2.6.8 and 6.1.1.4'
O O 0.0106 0.0060 'International Tables Vol C Tables 4.2.6.8 and 6.1.1.4'
W W -0.8490 6.8722 'International Tables Vol C Tables 4.2.6.8 and 6.1.1.4'

loop_
_geom_angle_atom_site_label_1
_geom_angle_atom_site_label_2
_geom_angle_atom_site_label_3
_geom_angle
C5 W C4 88.6(8)
C5 W C3 90.9(8)
C4 W C3 82.9(8)
C5 W C1 90.3(9)
C4 W C1 168.2(8)
C3 W C1 85.4(8)
C5 W C2 178.3(8)
C4 W C2 90.1(9)
C3 W C2 88.0(7)
C1 W C2 90.8(9)
C5 W C6 86.9(6)
C4 W C6 95.4(7)
C3 W C6 177.2(7)
C1 W C6 96.3(7)
C2 W C6 94.2(6)
C6 O6 C29 119.8(12)
C12 O7 C13 117.5(13)
C31 O9 C32 116.3(17)
C15 N1 C14 129.3(16)
C15 N1 C12 123.7(13)
C14 N1 C12 106.9(14)
O1 C1 W 169(2)
O2 C2 W 168.0(16)
O3 C3 W 178.7(19)
O4 C4 W 174.0(19)
O5 C5 W 177.4(18)
O6 C6 C7 103.9(15)
O6 C6 W 128.6(11)
C7 C6 W 127.3(11)
C15 C7 C6 122.9(14)
C15 C7 C8 113.5(15)
C6 C7 C8 123.0(16)
C9 C8 C7 114.4(14)
C9 C8 H8A 108.7
C7 C8 H8A 108.7
C9 C8 H8B 108.6
C7 C8 H8B 108.7
H8A C8 H8B 107.6
C8 C9 C12 111.9(14)
C8 C9 C10 116.4(12)
C12 C9 C10 83.7(11)
C8 C9 C28 113.6(13)
C12 C9 C28 113.1(14)
C10 C9 C28 114.7(14)
C11 C10 C22 134.7(14)
C11 C10 C9 94.5(11)
C22 C10 C9 130.8(13)
C10 C11 C31 140.3(17)
C10 C11 C12 92.6(12)
C31 C11 C12 127.1(15)
O7 C12 N1 103.5(12)
O7 C12 C11 119.0(12)
N1 C12 C11 116.6(13)
O7 C12 C9 117.6(14)
N1 C12 C9 111.2(12)
C11 C12 C9 89.1(11)
O7 C13 C14 99.5(15)
O7 C13 H13A 111.9
C14 C13 H13A 111.7
O7 C13 H13B 111.9
C14 C13 H13B 112.0
H13A C13 H13B 109.6
N1 C14 C13 109.6(18)
N1 C14 H14A 109.6
C13 C14 H14A 109.6
N1 C14 H14B 109.9
C13 C14 H14B 109.9
H14A C14 H14B 108.2
N1 C15 C7 117.5(14)
N1 C15 C16 114.9(14)
C7 C15 C16 127.5(13)
C17 C16 C21 119.2(16)
C17 C16 C15 121.0(13)
C21 C16 C15 119.9(15)
C16 C17 C18 118.1(18)
C16 C17 H17 121.0
C18 C17 H17 120.9
C17 C18 C19 123(2)
C17 C18 H18 118.8
C19 C18 H18 118.7
C20 C19 C18 117.7(19)
C20 C19 H19 121.1
C18 C19 H19 121.2
C19 C20 C21 119.8(17)
C19 C20 H20 120.1
C21 C20 H20 120.1
C20 C21 C16 122.3(16)
C20 C21 H21 118.9
C16 C21 H21 118.8
C23 C22 C10 122.6(16)
C23 C22 C27 119.0(15)
C10 C22 C27 118.2(14)
C22 C23 C24 122.1(17)
C22 C23 H23 119.0
C24 C23 H23 118.9
C25 C24 C23 118.4(17)
C25 C24 H24 120.7
C23 C24 H24 120.9
C24 C25 C26 119.4(18)
C24 C25 H25 120.3
C26 C25 H25 120.3
C27 C26 C25 122(2)
C27 C26 H26 119.1
C25 C26 H26 119.1
C26 C27 C22 118.6(17)
C26 C27 H27 120.7
C22 C27 H27 120.6
C9 C28 H28A 109.6
C9 C28 H28B 109.4
H28A C28 H28B 109.5
C9 C28 H28C 109.4
H28A C28 H28C 109.5
H28B C28 H28C 109.5
O6 C29 C30 109.6(15)
O6 C29 H29A 109.8
C30 C29 H29A 109.8
O6 C29 H29B 109.7
C30 C29 H29B 109.8
H29A C29 H29B 108.2
C29 C30 H30A 109.5
C29 C30 H30B 109.5
H30A C30 H30B 109.5
C29 C30 H30C 109.4
H30A C30 H30C 109.5
H30B C30 H30C 109.5
O8 C31 O9 122(2)
O8 C31 C11 127(2)
O9 C31 C11 111.2(19)
C33 C32 O9 105(2)
C33 C32 H32A 110.8
O9 C32 H32A 110.6
C33 C32 H32B 111.0
O9 C32 H32B 110.8
H32A C32 H32B 108.8
C32 C33 H33A 109.7
C32 C33 H33B 110.4
H33A C33 H33B 108.8
C32 C33 H33C 110.1
H33A C33 H33C 108.9
H33B C33 H33C 108.9

loop_
_geom_bond_atom_site_label_1
_geom_bond_atom_site_label_2
_geom_bond_distance
W C5 2.015(16)
W C4 2.041(19)
W C3 2.06(2)
W C1 2.07(2)
W C2 2.07(2)
W C6 2.237(15)
O1 C1 1.14(2)
O2 C2 1.15(2)
O3 C3 1.10(2)
O4 C4 1.11(2)
O5 C5 1.18(2)
O6 C6 1.326(18)
O6 C29 1.47(2)
O7 C12 1.414(16)
O7 C13 1.44(2)
O8 C31 1.21(3)
O9 C31 1.35(2)
O9 C32 1.53(3)
N1 C15 1.307(19)
N1 C14 1.46(3)
N1 C12 1.468(19)
C6 C7 1.43(2)
C7 C15 1.38(2)
C7 C8 1.51(2)
C8 C9 1.46(2)
C8 H8A 0.9700
C8 H8B 0.9700
C9 C12 1.55(2)
C9 C10 1.59(2)
C9 C28 1.58(2)
C10 C11 1.358(19)
C10 C22 1.39(2)
C11 C31 1.42(3)
C11 C12 1.54(2)
C13 C14 1.51(3)
C13 H13A 0.9700
C13 H13B 0.9700
C14 H14A 0.9700
C14 H14B 0.9700
C15 C16 1.51(2)
C16 C17 1.347(16)
C16 C21 1.390(15)
C17 C18 1.391(17)
C17 H17 0.9300
C18 C19 1.394(17)
C18 H18 0.9300
C19 C20 1.349(16)
C19 H19 0.9300
C20 C21 1.361(16)
C20 H20 0.9300
C21 H21 0.9300
C22 C23 1.368(16)
C22 C27 1.407(15)
C23 C24 1.397(17)
C23 H23 0.9300
C24 C25 1.371(17)
C24 H24 0.9300
C25 C26 1.403(17)
C25 H25 0.9300
C26 C27 1.364(16)
C26 H26 0.9300
C27 H27 0.9300
C28 H28A 0.9601
C28 H28B 0.9601
C28 H28C 0.9601
C29 C30 1.50(2)
C29 H29A 0.9700
C29 H29B 0.9700
C30 H30A 0.9600
C30 H30B 0.9600
C30 H30C 0.9600
C32 C33 1.493(18)
C32 H32A 0.9700
C32 H32B 0.9700
C33 H33A 0.9657
C33 H33B 0.9662
C33 H33C 0.9660

loop_
_geom_torsion_atom_site_label_1
_geom_torsion_atom_site_label_2
_geom_torsion_atom_site_label_3
_geom_torsion_atom_site_label_4
_geom_torsion
C5 W C1 O1 -111(12)
C4 W C1 O1 -27(16)
C3 W C1 O1 -20(12)
C2 W C1 O1 67(12)
C6 W C1 O1 162(12)
C5 W C2 O2 51(29)
C4 W C2 O2 86(9)
C3 W C2 O2 4(9)
C1 W C2 O2 -82(9)
C6 W C2 O2 -178(9)
C5 W C3 O3 12(82)
C4 W C3 O3 101(82)
C1 W C3 O3 -78(82)
C2 W C3 O3 -169(82)
C6 W C3 O3 49(90)
C5 W C4 O4 64(23)
C3 W C4 O4 -27(23)
C1 W C4 O4 -20(27)
C2 W C4 O4 -115(23)
C6 W C4 O4 151(23)
C4 W C5 O5 151(41)
C3 W C5 O5 -126(41)
C1 W C5 O5 -41(41)
C2 W C5 O5 -174(32)
C6 W C5 O5 55(41)
C29 O6 C6 C7 167.0(16)
C29 O6 C6 W -8(2)
C5 W C6 O6 134.0(14)
C4 W C6 O6 45.7(15)
C3 W C6 O6 97(14)
C1 W C6 O6 -136.1(15)
C2 W C6 O6 -44.7(14)
C5 W C6 C7 -40.1(13)
C4 W C6 C7 -128.3(14)
C3 W C6 C7 -77(15)
C1 W C6 C7 49.9(15)
C2 W C6 C7 141.2(14)
O6 C6 C7 C15 -33.7(19)
W C6 C7 C15 141.5(13)
O6 C6 C7 C8 155.5(14)
W C6 C7 C8 -29(2)
C15 C7 C8 C9 53.1(19)
C6 C7 C8 C9 -135.4(16)
C7 C8 C9 C12 -40(2)
C7 C8 C9 C10 54(2)
C7 C8 C9 C28 -169.5(16)
C8 C9 C10 C11 -112.6(15)
C12 C9 C10 C11 -1.2(11)
C28 C9 C10 C11 111.3(15)
C8 C9 C10 C22 67(2)
C12 C9 C10 C22 178.8(15)
C28 C9 C10 C22 -69(2)
C22 C10 C11 C31 4(3)
C9 C10 C11 C31 -177(2)
C22 C10 C11 C12 -178.8(16)
C9 C10 C11 C12 1.2(11)
C13 O7 C12 N1 6(2)
C13 O7 C12 C11 -124.9(17)
C13 O7 C12 C9 129.4(17)
C15 N1 C12 O7 166.1(16)
C14 N1 C12 O7 -14(2)
C15 N1 C12 C11 -61(2)
C14 N1 C12 C11 118.3(17)
C15 N1 C12 C9 39(2)
C14 N1 C12 C9 -141.6(17)
C10 C11 C12 O7 -122.7(14)
C31 C11 C12 O7 55(2)
C10 C11 C12 N1 112.2(14)
C31 C11 C12 N1 -70(2)
C10 C11 C12 C9 -1.2(11)
C31 C11 C12 C9 176.9(17)
C8 C9 C12 O7 -120.3(15)
C10 C9 C12 O7 123.7(14)
C28 C9 C12 O7 9(2)
C8 C9 C12 N1 -1.3(19)
C10 C9 C12 N1 -117.3(13)
C28 C9 C12 N1 128.5(15)
C8 C9 C12 C11 117.0(13)
C10 C9 C12 C11 1.0(9)
C28 C9 C12 C11 -113.2(14)
C12 O7 C13 C14 4(2)
C15 N1 C14 C13 -163(2)
C12 N1 C14 C13 18(3)
O7 C13 C14 N1 -13(3)
C14 N1 C15 C7 152(2)
C12 N1 C15 C7 -29(3)
C14 N1 C15 C16 -25(3)
C12 N1 C15 C16 154.4(16)
C6 C7 C15 N1 170.5(15)
C8 C7 C15 N1 -18(2)
C6 C7 C15 C16 -13(3)
C8 C7 C15 C16 158.5(15)
N1 C15 C16 C17 -57(2)
C7 C15 C16 C17 126.3(19)
N1 C15 C16 C21 122.5(17)
C7 C15 C16 C21 -54(3)
C21 C16 C17 C18 0(3)
C15 C16 C17 C18 179.6(18)
C16 C17 C18 C19 4(4)
C17 C18 C19 C20 -7(4)
C18 C19 C20 C21 7(3)
C19 C20 C21 C16 -4(3)
C17 C16 C21 C20 0(3)
C15 C16 C21 C20 -179.3(15)
C11 C10 C22 C23 -8(3)
C9 C10 C22 C23 172.5(15)
C11 C10 C22 C27 176.8(17)
C9 C10 C22 C27 -3(2)
C10 C22 C23 C24 177.8(16)
C27 C22 C23 C24 -7(3)
C22 C23 C24 C25 7(3)
C23 C24 C25 C26 -1(3)
C24 C25 C26 C27 -6(3)
C25 C26 C27 C22 6(3)
C23 C22 C27 C26 0(3)
C10 C22 C27 C26 175.7(16)
C6 O6 C29 C30 172.4(17)
C32 O9 C31 O8 0(3)
C32 O9 C31 C11 176.0(16)
C10 C11 C31 O8 14(4)
C12 C11 C31 O8 -163.5(19)
C10 C11 C31 O9 -162.2(18)
C12 C11 C31 O9 21(3)
C31 O9 C32 C33 -173(2)
